data_9009537
loop_
_publ_author_name
'Simonov, M. A.'
'Egorov-Tismenko Y K'
'Belov, N. V.'

_publ_section_title
;
 Accurate crystal structure of uralborite, Ca2[B4O4(OH)8]
;
_journal_name_full 'Doklady Akademii Nauk SSSR'
_journal_page_first 822
_journal_page_last 825
_journal_volume 234
_journal_year 1977
_chemical_formula_sum 'B2 Ca H4 O6'
_chemical_name_mineral Uralborite
_space_group_IT_number 14
_symmetry_space_group_name_Hall '-P 2n'
_symmetry_space_group_name_H-M 'P 1 1 21/n'
_cell_angle_alpha 90
_cell_angle_beta 90
_cell_angle_gamma 97.81
_cell_length_a 6.927
_cell_length_b 9.836
_cell_length_c 12.331
_cell_formula_units_Z 8
_cell_volume 832.367
_database_code_amcsd 0012456
_exptl_crystal_density_diffrn 2.581
_cod_original_formula_sum 'Ca B2 O6 H4'
_cod_database_code 9009537

loop_
_space_group_symop_operation_xyz
x,y,z
1/2+x,1/2+y,1/2-z
1/2-x,1/2-y,1/2+z
-x,-y,-z

loop_
_atom_site_aniso_label
_atom_site_aniso_U_11
_atom_site_aniso_U_22
_atom_site_aniso_U_33
_atom_site_aniso_U_12
_atom_site_aniso_U_13
_atom_site_aniso_U_23
Ca1 0.00785 0.00811 0.00874 0.00013 0.00000 -0.00013
Ca2 0.00785 0.00823 0.00760 0.00013 -0.00051 -0.00038
B1 0.00798 0.01001 0.00823 0.00177 0.00000 0.00051
B2 0.00811 0.00709 0.00861 0.00127 0.00177 0.00190
B3 0.00836 0.00937 0.00861 0.00101 0.00000 0.00051
B4 0.00836 0.00709 0.01038 0.00127 -0.00051 0.00101
O1 0.00709 0.01127 0.01102 -0.00076 -0.00139 0.00469
O2 0.00975 0.01153 0.00950 0.00190 0.00126 -0.00203
O3 0.00988 0.00684 0.00684 -0.00101 0.00076 0.00000
O4 0.01102 0.00950 0.01140 -0.00127 -0.00152 -0.00139
O5 0.00785 0.00912 0.01292 0.00190 -0.00342 0.00038
O6 0.00912 0.00937 0.00975 0.00215 -0.00063 0.00114
O7 0.00823 0.00646 0.00899 0.00000 0.00152 0.00089
O8 0.00798 0.00646 0.01038 -0.00025 0.00253 -0.00026
O9 0.00709 0.00849 0.01077 0.00089 0.00215 0.00000
O10 0.01418 0.01406 0.01140 0.00203 0.00367 0.00215
O11 0.00963 0.01279 0.01064 0.00165 0.00329 0.00494
O12 0.01266 0.00975 0.01038 -0.00241 -0.00076 -0.00456

loop_
_atom_site_label
_atom_site_fract_x
_atom_site_fract_y
_atom_site_fract_z
_atom_site_U_iso_or_equiv
Ca1 0.30116 0.23861 0.74017 0.00823
Ca2 0.28021 0.86440 0.59960 0.00785
B1 0.25750 0.33610 0.99240 0.00861
B2 0.17570 0.52030 0.84750 0.00785
B3 0.31460 0.76570 0.83500 0.00849
B4 0.40080 0.59560 0.69530 0.00849
O1 0.13200 0.40770 0.92560 0.00963
O2 0.41240 0.27700 0.92970 0.00988
O3 0.24390 0.64930 0.90470 0.00785
O4 0.42610 0.87720 0.90040 0.01077
O5 0.09240 0.06490 0.84860 0.00963
O6 0.14750 0.82300 0.78060 0.00925
O7 0.31660 0.48610 0.76610 0.00798
O8 0.44450 0.72790 0.75100 0.00785
O9 0.48360 0.03690 0.70720 0.00849
O10 0.26860 0.61290 0.60110 0.01317
O11 0.15010 0.07450 0.58030 0.01102
O12 0.36190 0.28210 0.54600 0.01102
H1 0.13500 0.90500 0.81000 0.04813
H2 0.03000 0.08400 0.58200 0.05826
H3 0.05400 0.28800 0.47500 0.03926
H4 0.01800 0.50600 0.26800 0.06459
H5 0.15400 0.59000 0.44800 0.08232
H6 0.09500 0.08700 0.90600 0.07599
H7 0.02500 0.24100 0.05000 0.07219
H8 0.19100 0.54000 0.59400 0.10385

loop_
_cod_related_entry_id
_cod_related_entry_database
_cod_related_entry_code
1 AMCSD 0012456
